data_4503824
loop_
_publ_author_name
'Shattock, Tanise R.'
'Arora, Kapildev K.'
'Vishweshwar, Peddy'
'Zaworotko, Michael J.'

_publ_section_title
;
 Hierarchy of Supramolecular Synthons: Persistent Carboxylic
 Acid&#x00B7;&#x00B7;&#x00B7;Pyridine Hydrogen Bonds in Cocrystals That
 also Contain a Hydroxyl Moiety
;
_journal_issue 12
_journal_name_full 'Crystal Growth &amp; Design'
_journal_page_first 4533
_journal_paper_doi 10.1021/cg800565a
_journal_volume 8
_journal_year 2008
_chemical_formula_moiety 'C7 H6 O3, 1.5(C8 H12 N2)'
_chemical_formula_sum 'C19 H24 N3 O3'
_chemical_formula_weight 342.41
_chemical_melting_point '139-142 &#x00BA;C'
_chemical_name_common '2:3 Co-crystal of 3HBA + TMP'
_chemical_name_systematic
; 
 2:3 Co-crystal of 3-hydroxybenzoic acid and Tetramethylpyrazine 
;
_space_group_IT_number 14
_symmetry_cell_setting monoclinic
_symmetry_space_group_name_Hall '-P 2ybc'
_symmetry_space_group_name_H-M 'P 1 21/c 1'
_atom_sites_solution_hydrogens geom
_atom_sites_solution_primary direct
_atom_sites_solution_secondary difmap
_audit_creation_method SHELXL-97
_cell_angle_alpha 90.00
_cell_angle_beta 92.184(3)
_cell_angle_gamma 90.00
_cell_formula_units_Z 4
_cell_length_a 9.461(14)
_cell_length_b 17.807(3)
_cell_length_c 11.081(17)
_cell_measurement_temperature 50(2)
_cell_volume 1865(4)
_computing_cell_refinement 'Bruker SMART'
_computing_data_collection 'Bruker SMART'
_computing_data_reduction 'Bruker SAINT'
_computing_molecular_graphics 'Bruker SHELXTL'
_computing_publication_material 'Bruker SHELXTL'
_computing_structure_refinement 'SHELXL-97 (Sheldrick, 1997)'
_computing_structure_solution 'SHELXS-97 (Sheldrick, 1990)'
_diffrn_ambient_temperature 50(2)
_diffrn_measured_fraction_theta_full 0.998
_diffrn_measured_fraction_theta_max 0.998
_diffrn_measurement_device_type 'CCD area detector'
_diffrn_measurement_method 'phi and omega scans'
_diffrn_radiation_monochromator graphite
_diffrn_radiation_source 'fine-focus sealed tube'
_diffrn_radiation_type MoK\a
_diffrn_radiation_wavelength 0.71073
_diffrn_reflns_av_R_equivalents 0.0403
_diffrn_reflns_av_sigmaI/netI 0.0534
_diffrn_reflns_limit_h_max 11
_diffrn_reflns_limit_h_min -11
_diffrn_reflns_limit_k_max 22
_diffrn_reflns_limit_k_min -12
_diffrn_reflns_limit_l_max 13
_diffrn_reflns_limit_l_min -13
_diffrn_reflns_number 10772
_diffrn_reflns_theta_full 26.37
_diffrn_reflns_theta_max 26.37
_diffrn_reflns_theta_min 2.44
_exptl_absorpt_coefficient_mu 0.084
_exptl_absorpt_correction_T_max 0.9876
_exptl_absorpt_correction_T_min 0.9794
_exptl_absorpt_correction_type multi-scan
_exptl_absorpt_process_details 'SADABS; Sheldrick, 1996'
_exptl_crystal_colour colorless
_exptl_crystal_density_diffrn 1.219
_exptl_crystal_density_method 'not measured'
_exptl_crystal_description blocks
_exptl_crystal_F_000 732
_exptl_crystal_preparation acetonitrile
_exptl_crystal_size_max 0.25
_exptl_crystal_size_mid 0.20
_exptl_crystal_size_min 0.15
_refine_diff_density_max 0.232
_refine_diff_density_min -0.248
_refine_diff_density_rms 0.046
_refine_ls_extinction_method none
_refine_ls_goodness_of_fit_ref 1.033
_refine_ls_hydrogen_treatment constr
_refine_ls_matrix_type full
_refine_ls_number_parameters 229
_refine_ls_number_reflns 3804
_refine_ls_number_restraints 0
_refine_ls_restrained_S_all 1.033
_refine_ls_R_factor_all 0.0868
_refine_ls_R_factor_gt 0.0576
_refine_ls_shift/su_max 0.000
_refine_ls_shift/su_mean 0.000
_refine_ls_structure_factor_coef Fsqd
_refine_ls_weighting_details 'calc w=1/[\s^2^(Fo^2^)+(0.0571P)^2^+0.2664P] where P=(Fo^2^+2Fc^2^)/3'
_refine_ls_weighting_scheme calc
_refine_ls_wR_factor_gt 0.1303
_refine_ls_wR_factor_ref 0.1441
_reflns_number_gt 2662
_reflns_number_total 3804
_reflns_threshold_expression >2sigma(I)
_cod_data_source_file cg800565a_si_010.cif
_cod_data_source_block ts434f
_cod_depositor_comments
;
The following automatic conversions were performed:

'_symmetry_cell_setting' value 'Monoclinic' changed to 'monoclinic'
according to /home/saulius/struct/CIF-dictionaries/cif_core.dic
dictionary named 'cif_core.dic' version 2.4.1 from 2010-06-29.

Automatic conversion script
Id: cif_fix_values 1715 2011-07-08 13:25:40Z adriana 
;
_cod_original_cell_volume 1865.5(5)
_cod_original_sg_symbol_H-M P2(1)/c
_cod_database_code 4503824

loop_
_symmetry_equiv_pos_as_xyz
'x, y, z'
'-x, y+1/2, -z+1/2'
'-x, -y, -z'
'x, -y-1/2, z-1/2'

loop_
_atom_site_label
_atom_site_type_symbol
_atom_site_fract_x
_atom_site_fract_y
_atom_site_fract_z
_atom_site_U_iso_or_equiv
_atom_site_adp_type
_atom_site_occupancy
_atom_site_symmetry_multiplicity
_atom_site_calc_flag
_atom_site_refinement_flags
O1 O 1.1109(2) 0.13437(10) 0.85635(14) 0.0678(6) Uani 1 1 d .
O2 O 1.20973(15) 0.16401(8) 1.03454(13) 0.0470(4) Uani 1 1 d .
H2 H 1.2704 0.1257 1.0244 0.056 Uiso 1 1 d R
O3 O 0.70415(17) 0.31387(9) 0.81075(14) 0.0580(5) Uani 1 1 d .
H6 H 0.6517 0.3590 0.8298 0.070 Uiso 1 1 d R
C1 C 0.9071(2) 0.24830(11) 0.88077(18) 0.0355(5) Uani 1 1 d .
H1 H 0.8979 0.2163 0.8124 0.043 Uiso 1 1 calc R
C2 C 0.8106(2) 0.30591(11) 0.89568(18) 0.0341(5) Uani 1 1 d .
C3 C 0.8256(2) 0.35246(11) 0.99580(17) 0.0346(5) Uani 1 1 d .
H3 H 0.7596 0.3918 1.0071 0.042 Uiso 1 1 calc R
C4 C 0.9363(2) 0.34175(11) 1.07935(17) 0.0368(5) Uani 1 1 d .
H4 H 0.9464 0.3742 1.1472 0.044 Uiso 1 1 calc R
C5 C 1.0324(2) 0.28412(11) 1.06487(17) 0.0350(5) Uani 1 1 d .
H5 H 1.1080 0.2767 1.1225 0.042 Uiso 1 1 calc R
C6 C 1.0168(2) 0.23729(10) 0.96507(16) 0.0299(4) Uani 1 1 d .
C7 C 1.1159(2) 0.17377(12) 0.94501(18) 0.0375(5) Uani 1 1 d .
N11 N 0.51517(17) 0.06953(9) 0.33158(14) 0.0327(4) Uani 1 1 d .
N12 N 0.31015(18) -0.03921(9) 0.29553(14) 0.0374(4) Uani 1 1 d .
C11 C 0.4472(2) -0.05787(11) 0.30637(17) 0.0334(5) Uani 1 1 d .
C12 C 0.5519(2) -0.00325(11) 0.32321(16) 0.0314(5) Uani 1 1 d .
C13 C 0.3778(2) 0.08862(11) 0.32297(17) 0.0320(5) Uani 1 1 d .
C14 C 0.2742(2) 0.03364(12) 0.30365(17) 0.0344(5) Uani 1 1 d .
C15 C 0.4834(3) -0.13999(12) 0.3023(2) 0.0502(6) Uani 1 1 d .
H15A H 0.3943 -0.1697 0.2762 0.060 Uiso 1 1 d R
H15B H 0.5272 -0.1556 0.3854 0.060 Uiso 1 1 d R
H15C H 0.5546 -0.1521 0.2446 0.060 Uiso 1 1 d R
C16 C 0.7062(2) -0.02243(13) 0.3335(2) 0.0464(6) Uani 1 1 d .
H16A H 0.7211 -0.0530 0.3979 0.056 Uiso 1 1 d R
H16B H 0.7241 -0.0571 0.2728 0.056 Uiso 1 1 d R
H16C H 0.7644 0.0212 0.3288 0.056 Uiso 1 1 d R
C17 C 0.3417(2) 0.16966(12) 0.3347(2) 0.0478(6) Uani 1 1 d .
H17A H 0.2924 0.1804 0.4047 0.057 Uiso 1 1 d R
H17B H 0.2885 0.1899 0.2760 0.057 Uiso 1 1 d R
H17C H 0.4087 0.2002 0.3507 0.057 Uiso 1 1 d R
C18 C 0.1198(2) 0.05239(14) 0.2919(2) 0.0532(6) Uani 1 1 d .
H18A H 0.0870 0.0668 0.3635 0.064 Uiso 1 1 d R
H18B H 0.1026 0.0893 0.2436 0.064 Uiso 1 1 d R
H18C H 0.0651 0.0109 0.2671 0.064 Uiso 1 1 d R
N21 N 0.39668(17) 0.05348(9) 0.00611(14) 0.0329(4) Uani 1 1 d .
C21 C 0.5330(2) 0.07363(11) 0.01305(16) 0.0308(4) Uani 1 1 d .
C22 C 0.5676(2) 0.15539(11) 0.0268(2) 0.0450(6) Uani 1 1 d .
H22A H 0.6243 0.1643 0.0949 0.054 Uiso 1 1 d R
H22B H 0.4884 0.1859 0.0200 0.054 Uiso 1 1 d R
H22C H 0.6263 0.1723 -0.0407 0.054 Uiso 1 1 d R
C23 C 0.3604(2) -0.01906(11) -0.00742(17) 0.0325(5) Uani 1 1 d .
C24 C 0.2070(2) -0.03911(13) -0.0133(2) 0.0473(6) Uani 1 1 d .
H24A H 0.1798 -0.0645 0.0565 0.067(8) Uiso 1 1 d R
H24B H 0.1830 -0.0725 -0.0769 0.066(8) Uiso 1 1 d R
H24C H 0.1583 0.0074 -0.0355 0.077(9) Uiso 1 1 d R

loop_
_atom_site_aniso_label
_atom_site_aniso_U_11
_atom_site_aniso_U_22
_atom_site_aniso_U_33
_atom_site_aniso_U_23
_atom_site_aniso_U_13
_atom_site_aniso_U_12
O1 0.0826(13) 0.0742(13) 0.0448(10) -0.0246(9) -0.0198(9) 0.0520(10)
O2 0.0443(9) 0.0473(9) 0.0483(9) -0.0091(7) -0.0117(7) 0.0253(7)
O3 0.0524(10) 0.0586(11) 0.0608(11) -0.0202(8) -0.0269(8) 0.0293(8)
C1 0.0367(12) 0.0349(12) 0.0345(11) -0.0071(8) -0.0020(9) 0.0103(9)
C2 0.0314(11) 0.0345(12) 0.0361(11) -0.0007(8) -0.0029(9) 0.0086(9)
C3 0.0395(12) 0.0288(11) 0.0358(11) 0.0003(8) 0.0062(9) 0.0123(9)
C4 0.0490(13) 0.0322(11) 0.0292(10) -0.0037(8) 0.0009(9) 0.0119(10)
C5 0.0358(12) 0.0377(12) 0.0310(11) 0.0006(8) -0.0038(9) 0.0092(9)
C6 0.0306(11) 0.0299(11) 0.0292(10) 0.0006(8) 0.0032(8) 0.0060(8)
C7 0.0365(12) 0.0405(13) 0.0353(11) -0.0002(9) -0.0014(9) 0.0147(9)
N11 0.0322(10) 0.0332(10) 0.0327(9) -0.0032(7) 0.0008(7) -0.0034(7)
N12 0.0390(11) 0.0350(10) 0.0382(10) 0.0064(7) 0.0022(8) -0.0100(8)
C11 0.0416(12) 0.0299(11) 0.0286(10) -0.0001(8) 0.0013(9) -0.0035(9)
C12 0.0321(11) 0.0362(12) 0.0260(10) -0.0020(8) 0.0015(8) -0.0003(9)
C13 0.0328(11) 0.0336(12) 0.0298(10) -0.0006(8) 0.0029(8) -0.0012(9)
C14 0.0299(11) 0.0411(13) 0.0323(11) 0.0074(9) 0.0046(8) -0.0042(9)
C15 0.0628(16) 0.0333(13) 0.0541(14) -0.0025(10) -0.0037(12) 0.0004(11)
C16 0.0389(13) 0.0492(15) 0.0507(14) -0.0065(10) -0.0020(10) 0.0039(10)
C17 0.0464(14) 0.0374(13) 0.0590(15) -0.0059(11) -0.0059(11) 0.0044(10)
C18 0.0320(13) 0.0615(16) 0.0662(16) 0.0088(12) 0.0043(11) -0.0030(11)
N21 0.0311(9) 0.0359(10) 0.0317(9) 0.0010(7) -0.0012(7) 0.0102(7)
C21 0.0327(11) 0.0323(11) 0.0269(10) 0.0020(8) -0.0046(8) 0.0062(9)
C22 0.0469(14) 0.0362(13) 0.0512(13) -0.0006(10) -0.0068(11) 0.0059(10)
C23 0.0294(11) 0.0388(12) 0.0292(10) 0.0009(8) -0.0023(8) 0.0063(9)
C24 0.0303(12) 0.0491(15) 0.0620(16) 0.0029(12) -0.0040(11) 0.0025(10)

loop_
_atom_type_symbol
_atom_type_description
_atom_type_scat_dispersion_real
_atom_type_scat_dispersion_imag
_atom_type_scat_source
C C 0.0033 0.0016 'International Tables Vol C Tables 4.2.6.8 and 6.1.1.4'
H H 0.0000 0.0000 'International Tables Vol C Tables 4.2.6.8 and 6.1.1.4'
N N 0.0061 0.0033 'International Tables Vol C Tables 4.2.6.8 and 6.1.1.4'
O O 0.0106 0.0060 'International Tables Vol C Tables 4.2.6.8 and 6.1.1.4'

loop_
_geom_angle_atom_site_label_1
_geom_angle_atom_site_label_2
_geom_angle_atom_site_label_3
_geom_angle
_geom_angle_site_symmetry_1
_geom_angle_site_symmetry_3
C7 O2 H2 114.8 . .
C2 O3 H6 107.9 . .
C6 C1 C2 120.30(18) . .
C6 C1 H1 119.8 . .
C2 C1 H1 119.8 . .
O3 C2 C3 122.81(17) . .
O3 C2 C1 117.92(17) . .
C3 C2 C1 119.27(18) . .
C4 C3 C2 120.26(18) . .
C4 C3 H3 119.9 . .
C2 C3 H3 119.9 . .
C5 C4 C3 120.53(18) . .
C5 C4 H4 119.7 . .
C3 C4 H4 119.7 . .
C4 C5 C6 119.17(18) . .
C4 C5 H5 120.4 . .
C6 C5 H5 120.4 . .
C1 C6 C5 120.45(17) . .
C1 C6 C7 117.80(17) . .
C5 C6 C7 121.74(17) . .
O1 C7 O2 122.73(18) . .
O1 C7 C6 123.86(18) . .
O2 C7 C6 113.41(17) . .
C13 N11 C12 119.37(16) . .
C11 N12 C14 118.65(17) . .
N12 C11 C12 121.25(18) . .
N12 C11 C15 117.40(18) . .
C12 C11 C15 121.33(19) . .
N11 C12 C11 119.75(18) . .
N11 C12 C16 117.86(18) . .
C11 C12 C16 122.38(19) . .
N11 C13 C14 120.33(18) . .
N11 C13 C17 117.63(17) . .
C14 C13 C17 122.03(18) . .
N12 C14 C13 120.61(18) . .
N12 C14 C18 117.18(18) . .
C13 C14 C18 122.21(19) . .
C11 C15 H15A 108.8 . .
C11 C15 H15B 108.6 . .
H15A C15 H15B 114.2 . .
C11 C15 H15C 113.6 . .
H15A C15 H15C 106.4 . .
H15B C15 H15C 105.3 . .
C12 C16 H16A 108.6 . .
C12 C16 H16B 107.4 . .
H16A C16 H16B 98.3 . .
C12 C16 H16C 111.8 . .
H16A C16 H16C 117.3 . .
H16B C16 H16C 112.2 . .
C13 C17 H17A 113.1 . .
C13 C17 H17B 117.2 . .
H17A C17 H17B 103.7 . .
C13 C17 H17C 117.8 . .
H17A C17 H17C 95.0 . .
H17B C17 H17C 107.0 . .
C14 C18 H18A 110.7 . .
C14 C18 H18B 112.7 . .
H18A C18 H18B 105.5 . .
C14 C18 H18C 112.0 . .
H18A C18 H18C 106.1 . .
H18B C18 H18C 109.4 . .
C21 N21 C23 120.38(16) . .
N21 C21 C23 120.28(18) . 3_655
N21 C21 C22 118.19(17) . .
C23 C21 C22 121.52(18) 3_655 .
C21 C22 H22A 111.6 . .
C21 C22 H22B 112.9 . .
H22A C22 H22B 114.1 . .
C21 C22 H22C 110.1 . .
H22A C22 H22C 103.8 . .
H22B C22 H22C 103.5 . .
N21 C23 C21 119.33(18) . 3_655
N21 C23 C24 118.57(17) . .
C21 C23 C24 122.08(19) 3_655 .
C23 C24 H24A 112.0 . .
C23 C24 H24B 112.9 . .
H24A C24 H24B 104.2 . .
C23 C24 H24C 104.9 . .
H24A C24 H24C 118.4 . .
H24B C24 H24C 104.4 . .

loop_
_geom_bond_atom_site_label_1
_geom_bond_atom_site_label_2
_geom_bond_distance
_geom_bond_site_symmetry_2
O1 C7 1.207(2) .
O2 C7 1.317(2) .
O2 H2 0.9011 .
O3 C2 1.359(2) .
O3 H6 0.9721 .
C1 C6 1.383(3) .
C1 C2 1.388(3) .
C1 H1 0.9500 .
C2 C3 1.388(3) .
C3 C4 1.385(3) .
C3 H3 0.9500 .
C4 C5 1.384(3) .
C4 H4 0.9500 .
C5 C6 1.388(3) .
C5 H5 0.9500 .
C6 C7 1.491(3) .
N11 C13 1.343(2) .
N11 C12 1.346(2) .
N12 C11 1.339(3) .
N12 C14 1.345(3) .
C11 C12 1.396(3) .
C11 C15 1.503(3) .
C12 C16 1.499(3) .
C13 C14 1.396(3) .
C13 C17 1.490(3) .
C14 C18 1.500(3) .
C15 H15A 1.0276 .
C15 H15B 1.0329 .
C15 H15C 0.9699 .
C16 H16A 0.9039 .
C16 H16B 0.9326 .
C16 H16C 0.9557 .
C17 H17A 0.9400 .
C17 H17B 0.8840 .
C17 H17C 0.8491 .
C18 H18A 0.9006 .
C18 H18B 0.8590 .
C18 H18C 0.9371 .
N21 C21 1.338(2) .
N21 C23 1.343(2) .
C21 C23 1.403(3) 3_655
C21 C22 1.499(3) .
C22 H22A 0.9228 .
C22 H22B 0.9261 .
C22 H22C 0.9953 .
C23 C21 1.403(3) 3_655
C23 C24 1.494(3) .
C24 H24A 0.9400 .
C24 H24B 0.9435 .
C24 H24C 0.9747 .

loop_
_geom_hbond_atom_site_label_D
_geom_hbond_atom_site_label_H
_geom_hbond_atom_site_label_A
_geom_hbond_distance_DH
_geom_hbond_distance_HA
_geom_hbond_distance_DA
_geom_hbond_angle_DHA
_geom_hbond_site_symmetry_A
O2 H2 N21 0.90 1.77 2.673(2) 177.2 1_656
O3 H6 N11 0.97 1.81 2.755(2) 162.2 4_566

loop_
_geom_torsion_atom_site_label_1
_geom_torsion_atom_site_label_2
_geom_torsion_atom_site_label_3
_geom_torsion_atom_site_label_4
_geom_torsion
_geom_torsion_site_symmetry_4
C6 C1 C2 O3 -179.46(19) .
C6 C1 C2 C3 0.2(3) .
O3 C2 C3 C4 -179.90(19) .
C1 C2 C3 C4 0.4(3) .
C2 C3 C4 C5 -0.7(3) .
C3 C4 C5 C6 0.3(3) .
C2 C1 C6 C5 -0.6(3) .
C2 C1 C6 C7 179.12(18) .
C4 C5 C6 C1 0.3(3) .
C4 C5 C6 C7 -179.39(19) .
C1 C6 C7 O1 4.5(3) .
C5 C6 C7 O1 -175.8(2) .
C1 C6 C7 O2 -174.86(18) .
C5 C6 C7 O2 4.9(3) .
C14 N12 C11 C12 -1.4(3) .
C14 N12 C11 C15 177.39(17) .
C13 N11 C12 C11 -0.3(3) .
C13 N11 C12 C16 -179.86(17) .
N12 C11 C12 N11 1.6(3) .
C15 C11 C12 N11 -177.14(17) .
N12 C11 C12 C16 -178.94(17) .
C15 C11 C12 C16 2.4(3) .
C12 N11 C13 C14 -1.0(3) .
C12 N11 C13 C17 179.06(17) .
C11 N12 C14 C13 0.0(3) .
C11 N12 C14 C18 -179.62(17) .
N11 C13 C14 N12 1.2(3) .
C17 C13 C14 N12 -178.87(18) .
N11 C13 C14 C18 -179.20(17) .
C17 C13 C14 C18 0.7(3) .
C23 N21 C21 C23 -0.6(3) 3_655
C23 N21 C21 C22 179.39(17) .
C21 N21 C23 C21 0.6(3) 3_655
C21 N21 C23 C24 179.30(17) .
